data_7161048
loop_
_publ_author_name
'Schepper, Jonas D. W.'
'Orthaber, Andreas'
'Pammer, Frank'

_publ_section_title
;
 Dynamic N&#x2192;B coordination and anion-selective turn-on fluorescence
 in oxadiazole-functionalized organoboranes.
;
_journal_issue 13
_journal_name_full 'Organic &amp; biomolecular chemistry'
_journal_page_first 2683
_journal_page_last 2695
_journal_paper_doi 10.1039/d5ob01979f
_journal_volume 24
_journal_year 2026
_chemical_absolute_configuration unk
_chemical_formula_moiety 'C33 H33 B N2 O2'
_chemical_formula_sum 'C33 H33 B N2 O2'
_chemical_formula_weight 500.42
_space_group_crystal_system orthorhombic
_space_group_IT_number 33
_space_group_name_Hall 'P 2c -2n'
_space_group_name_H-M_alt 'P n a 21'
_atom_sites_solution_hydrogens geom
_audit_creation_date 2025-11-29
_audit_creation_method
;
Olex2 1.5
(compiled 2025.07.13 svn.rb7424aed for OlexSys, GUI svn.r7314)
;
_audit_update_record
;
2025-12-08 deposited with the CCDC.	2026-02-24 downloaded from the CCDC.
;
_cell_angle_alpha 90
_cell_angle_beta 90
_cell_angle_gamma 90
_cell_formula_units_Z 4
_cell_length_a 8.7084(3)
_cell_length_b 32.0567(13)
_cell_length_c 10.0958(3)
_cell_measurement_reflns_used 1931
_cell_measurement_temperature 302.9(9)
_cell_measurement_theta_max 71.8870
_cell_measurement_theta_min 4.6080
_cell_volume 2818.37(17)
_computing_cell_refinement 'CrysAlisPro 1.171.40.82a (Rigaku OD, 2020)'
_computing_data_collection 'CrysAlisPro 1.171.40.82a (Rigaku OD, 2020)'
_computing_data_reduction 'CrysAlisPro 1.171.40.82a (Rigaku OD, 2020)'
_computing_molecular_graphics 'Olex2 1.5 (Dolomanov et al., 2009)'
_computing_publication_material 'Olex2 1.5 (Dolomanov et al., 2009)'
_computing_structure_refinement 'SHELXL 2019/3 (Sheldrick, 2015)'
_computing_structure_solution 'SHELXT 2014/5 (Sheldrick, 2014)'
_diffrn_ambient_environment air
_diffrn_ambient_temperature 302.9(9)
_diffrn_detector 'CCD plate'
_diffrn_detector_area_resol_mean 10.3385
_diffrn_detector_type Atlas
_diffrn_measured_fraction_theta_full 0.999
_diffrn_measured_fraction_theta_max 0.979
_diffrn_measurement_details
;
List of Runs (angles in degrees, time in seconds):

  # Type    Start    End  Width  t~exp~   \w     \q     \k     \f   Frames
#--------------------------------------------------------------------------
  1  \w    -82.00 -55.00   1.00   31.80    --  -43.18 125.00  30.00   27
  2  \w   -108.00 -19.00   1.00   31.80    --  -43.18 -38.00 120.00   89
  3  \w     32.00  81.00   1.00   31.80    --   43.18 -99.00 -30.00   49
  4  \w     75.00 112.00   1.00  127.18    --  104.94-125.00 -30.00   37
  5  \w     43.00  97.00   1.00  127.18    --  104.94 -95.00 -30.00   54
  6  \w     32.00  73.00   1.00  127.18    --  104.94-125.00 -30.00   41
  7  \w     23.00 154.00   1.00  127.18    --  104.94   0.00 -60.00  131
;
_diffrn_measurement_device 'four-circle diffractometer'
_diffrn_measurement_device_type 'SuperNova, Dual, Cu at home/near, Atlas'
_diffrn_measurement_method '\w scans'
_diffrn_orient_matrix_type 'CrysAlisPro convention (1999,Acta A55,543-557)'
_diffrn_orient_matrix_UB_11 0.0329107000
_diffrn_orient_matrix_UB_12 -0.0194603000
_diffrn_orient_matrix_UB_13 0.1366079000
_diffrn_orient_matrix_UB_21 0.0430393000
_diffrn_orient_matrix_UB_22 0.0433683000
_diffrn_orient_matrix_UB_23 0.0545182000
_diffrn_orient_matrix_UB_31 -0.1683535000
_diffrn_orient_matrix_UB_32 0.0071518000
_diffrn_orient_matrix_UB_33 0.0406708000
_diffrn_radiation_monochromator mirror
_diffrn_radiation_probe x-ray
_diffrn_radiation_type 'Cu K\a'
_diffrn_radiation_wavelength 1.54184
_diffrn_reflns_av_R_equivalents 0.0334
_diffrn_reflns_av_unetI/netI 0.0321
_diffrn_reflns_Laue_measured_fraction_full 0.999
_diffrn_reflns_Laue_measured_fraction_max 0.979
_diffrn_reflns_limit_h_max 7
_diffrn_reflns_limit_h_min -10
_diffrn_reflns_limit_k_max 39
_diffrn_reflns_limit_k_min -38
_diffrn_reflns_limit_l_max 12
_diffrn_reflns_limit_l_min -5
_diffrn_reflns_number 14530
_diffrn_reflns_point_group_measured_fraction_full 0.667
_diffrn_reflns_point_group_measured_fraction_max 0.645
_diffrn_reflns_theta_full 67.684
_diffrn_reflns_theta_max 72.976
_diffrn_reflns_theta_min 4.592
_diffrn_source 'micro-focus sealed X-ray tube'
_diffrn_source_type 'SuperNova (Cu) X-ray Source'
_exptl_absorpt_coefficient_mu 0.565
_exptl_absorpt_correction_T_max 1.000
_exptl_absorpt_correction_T_min 0.777
_exptl_absorpt_correction_type gaussian
_exptl_absorpt_process_details
;
CrysAlisPro 1.171.40.82a (Rigaku Oxford Diffraction, 2020)
Numerical absorption correction based on gaussian integration over
a multifaceted crystal model
Empirical absorption correction using spherical harmonics,
implemented in SCALE3 ABSPACK scaling algorithm.
;
_exptl_crystal_colour 'clear light colourless'
_exptl_crystal_colour_lustre clear
_exptl_crystal_colour_modifier light
_exptl_crystal_colour_primary colourless
_exptl_crystal_density_diffrn 1.179
_exptl_crystal_description needle
_exptl_crystal_F_000 1064
_exptl_crystal_size_max 0.479
_exptl_crystal_size_mid 0.079
_exptl_crystal_size_min 0.053
_refine_diff_density_max 0.126
_refine_diff_density_min -0.202
_refine_diff_density_rms 0.035
_refine_ls_abs_structure_details
;
 Classical Flack method preferred over Parsons because s.u. lower.
;
_refine_ls_abs_structure_Flack 0.0(5)
_refine_ls_extinction_method none
_refine_ls_goodness_of_fit_ref 1.076
_refine_ls_hydrogen_treatment constr
_refine_ls_matrix_type full
_refine_ls_number_parameters 350
_refine_ls_number_reflns 3634
_refine_ls_number_restraints 1
_refine_ls_restrained_S_all 1.075
_refine_ls_R_factor_all 0.0645
_refine_ls_R_factor_gt 0.0519
_refine_ls_shift/su_max 0.000
_refine_ls_shift/su_mean 0.000
_refine_ls_structure_factor_coef Fsqd
_refine_ls_weighting_details 'w=1/[\s^2^(Fo^2^)+(0.0554P)^2^+0.8714P] where P=(Fo^2^+2Fc^2^)/3'
_refine_ls_weighting_scheme calc
_refine_ls_wR_factor_gt 0.1226
_refine_ls_wR_factor_ref 0.1345
_reflns_Friedel_coverage 0.245
_reflns_Friedel_fraction_full 0.291
_reflns_Friedel_fraction_max 0.270
_reflns_number_gt 3098
_reflns_number_total 3634
_reflns_threshold_expression 'I > 2\s(I)'
_cod_data_source_file d5ob01979f3.cif
_cod_data_source_block jsc20071
_cod_depositor_comments 'Adding full bibliography for 7161044--7161048.cif.'
_cod_original_sg_symbol_Hall ' P 2c -2n'
_cod_database_code 7161048
_shelx_shelxl_version_number 2019/3
_chemical_oxdiff_formula 'C33 H33 B N2 O2'
_shelx_space_group_comment
;
The symmetry employed for this shelxl refinement is uniquely defined
by the following loop, which should always be used as a source of
symmetry information in preference to the above space-group names.
They are only intended as comments.
;
_olex2_refinement_description
;
1. Fixed Uiso
 At 1.2 times of:
  All C(H) groups
 At 1.5 times of:
  All C(H,H,H) groups
2.a Aromatic/amide H refined with riding coordinates:
 C00C(H00C), C00E(H00E), C00G(H00G), C00I(H00I), C00K(H00K), C00L(H00L),
 C00N(H00N), C00O(H00O), C00P(H00P), C00S(H00S), C00W(H00W), C00Y(H00Y)
2.b Idealised Me refined as rotating group:
 C00Q(H00A,H00B,H00D), C00R(H00F,H00H,H00J), C00V(H00M,H00Q,H00R), C00X(H00T,
 H00U,H00V), C010(H01A,H01B,H01C), C011(H01D,H01E,H01F), C012(H01G,H01H,H01I)
;
_olex2_submission_special_instructions 'No special instructions were received'
_oxdiff_exptl_absorpt_empirical_details
;
Empirical correction (ABSPACK) includes:
- Absorption correction using spherical harmonics
- Frame scaling
;
_oxdiff_exptl_absorpt_empirical_full_max 1.623
_oxdiff_exptl_absorpt_empirical_full_min 0.508

loop_
_space_group_symop_operation_xyz
'x, y, z'
'-x, -y, z+1/2'
'x+1/2, -y+1/2, z'
'-x+1/2, y+1/2, z+1/2'

loop_
_atom_site_label
_atom_site_type_symbol
_atom_site_fract_x
_atom_site_fract_y
_atom_site_fract_z
_atom_site_U_iso_or_equiv
_atom_site_adp_type
_atom_site_occupancy
_atom_site_site_symmetry_order
_atom_site_calc_flag
_atom_site_refinement_flags_posn
_atom_site_refinement_flags_adp
_atom_site_refinement_flags_occupancy
_atom_site_disorder_assembly
_atom_site_disorder_group
O001 O 0.7018(3) 0.26654(7) 0.5085(3) 0.0482(6) Uani 1 1 d . . . . .
N002 N 0.6761(3) 0.33383(9) 0.4846(3) 0.0467(7) Uani 1 1 d . . . . .
O003 O 1.1602(4) 0.20077(10) 0.9569(3) 0.0667(8) Uani 1 1 d . . . . .
N004 N 0.7824(3) 0.32798(9) 0.5860(3) 0.0482(7) Uani 1 1 d . . . . .
C005 C 0.7948(4) 0.28787(11) 0.5965(4) 0.0455(8) Uani 1 1 d . . . . .
C006 C 0.6296(4) 0.29760(11) 0.4434(4) 0.0453(8) Uani 1 1 d . . . . .
C007 C 0.8898(4) 0.26399(11) 0.6873(4) 0.0473(8) Uani 1 1 d . . . . .
C008 C 0.5155(4) 0.29805(11) 0.3412(4) 0.0470(8) Uani 1 1 d . . . . .
C009 C 0.4786(4) 0.34013(12) 0.3206(4) 0.0476(8) Uani 1 1 d . . . . .
C00A C 0.8122(4) 0.39406(12) 0.2581(4) 0.0532(9) Uani 1 1 d . . . . .
C00B C 0.6696(4) 0.40334(11) 0.3179(4) 0.0481(8) Uani 1 1 d . . . . .
C00C C 0.8878(4) 0.22085(11) 0.6881(4) 0.0500(9) Uani 1 1 d . . . . .
H00C H 0.825988 0.206693 0.627929 0.060 Uiso 1 1 calc R U . . .
C00D C 0.6020(5) 0.44175(12) 0.2789(5) 0.0565(10) Uani 1 1 d . . . . .
C00E C 0.9763(4) 0.19843(12) 0.7768(4) 0.0513(9) Uani 1 1 d . . . . .
H00E H 0.974727 0.169422 0.775375 0.062 Uiso 1 1 calc R U . . .
C00F C 0.4950(5) 0.39291(11) 0.5484(4) 0.0486(9) Uani 1 1 d . . . . .
C00G C 0.4560(5) 0.26472(13) 0.2694(4) 0.0561(10) Uani 1 1 d . . . . .
H00G H 0.485108 0.237392 0.287390 0.067 Uiso 1 1 calc R U . . .
C00H C 1.0668(5) 0.21924(13) 0.8675(4) 0.0520(9) Uani 1 1 d . . . . .
C00I C 0.9817(5) 0.28480(12) 0.7792(5) 0.0569(10) Uani 1 1 d . . . . .
H00I H 0.983890 0.313802 0.780317 0.068 Uiso 1 1 calc R U . . .
C00J C 0.5906(5) 0.41478(11) 0.6388(4) 0.0549(10) Uani 1 1 d . . . . .
C00K C 1.0685(5) 0.26271(13) 0.8679(4) 0.0606(11) Uani 1 1 d . . . . .
H00K H 1.129264 0.276852 0.928906 0.073 Uiso 1 1 calc R U . . .
C00L C 0.3153(5) 0.31492(14) 0.1439(5) 0.0635(11) Uani 1 1 d . . . . .
H00L H 0.246897 0.320807 0.075622 0.076 Uiso 1 1 calc R U . . .
C00M C 0.3383(5) 0.38838(13) 0.5880(5) 0.0558(10) Uani 1 1 d . . . . .
C00N C 0.3772(5) 0.34769(13) 0.2159(5) 0.0588(10) Uani 1 1 d . . . . .
H00N H 0.351048 0.374982 0.194345 0.071 Uiso 1 1 calc R U . . .
C00O C 0.5362(6) 0.42816(12) 0.7603(5) 0.0651(12) Uani 1 1 d . . . . .
H00O H 0.603844 0.441370 0.817918 0.078 Uiso 1 1 calc R U . . .
C00P C 0.6771(6) 0.46848(13) 0.1927(6) 0.0702(12) Uani 1 1 d . . . . .
H00P H 0.628725 0.493260 0.169204 0.084 Uiso 1 1 calc R U . . .
C00Q C 0.4459(5) 0.45576(14) 0.3275(6) 0.0691(12) Uani 1 1 d . . . . .
H00A H 0.376601 0.432482 0.327176 0.104 Uiso 1 1 calc R U . . .
H00B H 0.407142 0.477200 0.270118 0.104 Uiso 1 1 calc R U . . .
H00D H 0.455069 0.466492 0.415880 0.104 Uiso 1 1 calc R U . . .
C00R C 0.7560(5) 0.42611(15) 0.6079(6) 0.0703(13) Uani 1 1 d . . . . .
H00F H 0.804201 0.403407 0.561909 0.105 Uiso 1 1 calc R U . . .
H00H H 0.810083 0.431472 0.688971 0.105 Uiso 1 1 calc R U . . .
H00J H 0.758207 0.450608 0.553261 0.105 Uiso 1 1 calc R U . . .
C00S C 0.3519(5) 0.27384(14) 0.1702(5) 0.0655(12) Uani 1 1 d . . . . .
H00S H 0.306820 0.252465 0.121483 0.079 Uiso 1 1 calc R U . . .
C00T C 0.3847(7) 0.42272(15) 0.7998(5) 0.0720(13) Uani 1 1 d . . . . .
C00U C 0.8188(6) 0.46029(15) 0.1404(6) 0.0766(14) Uani 1 1 d . . . . .
C00V C 0.8936(5) 0.35210(14) 0.2758(5) 0.0669(12) Uani 1 1 d . . . . .
H00M H 0.923294 0.348789 0.366758 0.100 Uiso 1 1 calc R U . . .
H00Q H 0.983374 0.351279 0.220595 0.100 Uiso 1 1 calc R U . . .
H00R H 0.825352 0.329912 0.251078 0.100 Uiso 1 1 calc R U . . .
C00W C 0.2907(6) 0.40309(15) 0.7109(5) 0.0691(12) Uani 1 1 d . . . . .
H00W H 0.188250 0.399342 0.734120 0.083 Uiso 1 1 calc R U . . .
C00X C 0.2155(5) 0.36917(15) 0.5014(6) 0.0691(12) Uani 1 1 d . . . . .
H00T H 0.197878 0.386733 0.425903 0.104 Uiso 1 1 calc R U . . .
H00U H 0.122146 0.366435 0.551166 0.104 Uiso 1 1 calc R U . . .
H00V H 0.248654 0.342130 0.472122 0.104 Uiso 1 1 calc R U . . .
C00Y C 0.8841(5) 0.42220(14) 0.1742(5) 0.0679(12) Uani 1 1 d . . . . .
H00Y H 0.979606 0.415317 0.139244 0.081 Uiso 1 1 calc R U . . .
B00Z B 0.5745(5) 0.37229(13) 0.4163(5) 0.0474(10) Uani 1 1 d . . . . .
C010 C 1.1729(7) 0.15596(15) 0.9514(5) 0.0793(15) Uani 1 1 d . . . . .
H01A H 1.200875 0.147590 0.863358 0.119 Uiso 1 1 calc R U . . .
H01B H 1.076155 0.143630 0.974623 0.119 Uiso 1 1 calc R U . . .
H01C H 1.250292 0.146832 1.012653 0.119 Uiso 1 1 calc R U . . .
C011 C 0.3281(9) 0.43827(19) 0.9327(6) 0.105(2) Uani 1 1 d . . . . .
H01D H 0.405190 0.433240 0.998808 0.158 Uiso 1 1 calc R U . . .
H01E H 0.235600 0.423790 0.956237 0.158 Uiso 1 1 calc R U . . .
H01F H 0.307774 0.467655 0.927326 0.158 Uiso 1 1 calc R U . . .
C012 C 0.8989(8) 0.49055(19) 0.0462(9) 0.122(3) Uani 1 1 d . . . . .
H01G H 0.842372 0.516242 0.042830 0.182 Uiso 1 1 calc R U . . .
H01H H 0.903432 0.478518 -0.040779 0.182 Uiso 1 1 calc R U . . .
H01I H 1.001118 0.495910 0.077384 0.182 Uiso 1 1 calc R U . . .

loop_
_atom_site_aniso_label
_atom_site_aniso_U_11
_atom_site_aniso_U_22
_atom_site_aniso_U_33
_atom_site_aniso_U_23
_atom_site_aniso_U_13
_atom_site_aniso_U_12
O001 0.0514(14) 0.0452(12) 0.0481(14) -0.0010(12) -0.0038(13) -0.0003(11)
N002 0.0449(16) 0.0469(15) 0.0482(17) -0.0053(14) -0.0058(14) -0.0019(13)
O003 0.074(2) 0.0721(18) 0.0538(17) -0.0002(15) -0.0209(16) 0.0083(15)
N004 0.0455(16) 0.0512(17) 0.0479(17) -0.0025(15) -0.0079(15) -0.0002(13)
C005 0.0383(18) 0.058(2) 0.0407(18) -0.0043(17) -0.0030(16) -0.0039(15)
C006 0.0451(18) 0.0444(18) 0.047(2) -0.0009(17) 0.0015(17) 0.0006(15)
C007 0.0382(17) 0.0573(19) 0.0464(19) -0.0015(18) 0.0000(17) 0.0039(15)
C008 0.0410(18) 0.0536(19) 0.046(2) -0.0044(17) 0.0004(17) -0.0061(16)
C009 0.0438(18) 0.055(2) 0.045(2) -0.0012(17) 0.0011(17) -0.0033(16)
C00A 0.0455(19) 0.056(2) 0.058(2) -0.005(2) -0.0019(19) -0.0044(17)
C00B 0.0485(19) 0.0474(18) 0.048(2) -0.0057(17) -0.0038(18) -0.0036(16)
C00C 0.0441(19) 0.057(2) 0.049(2) -0.0032(19) -0.0038(19) -0.0009(17)
C00D 0.061(2) 0.048(2) 0.060(2) -0.0015(19) 0.003(2) -0.0013(18)
C00E 0.052(2) 0.0538(19) 0.048(2) -0.0010(19) -0.0017(18) 0.0023(17)
C00F 0.054(2) 0.0440(17) 0.048(2) 0.0032(16) -0.0045(18) 0.0031(16)
C00G 0.056(2) 0.056(2) 0.056(2) -0.008(2) -0.002(2) -0.0108(18)
C00H 0.051(2) 0.064(2) 0.041(2) 0.0004(18) -0.0052(18) 0.0059(18)
C00I 0.059(2) 0.054(2) 0.058(2) -0.007(2) -0.008(2) 0.0003(18)
C00J 0.062(2) 0.0466(19) 0.056(2) -0.0058(18) -0.006(2) 0.0006(18)
C00K 0.062(2) 0.066(2) 0.054(2) -0.009(2) -0.017(2) -0.002(2)
C00L 0.059(2) 0.081(3) 0.051(2) -0.007(2) -0.014(2) -0.003(2)
C00M 0.053(2) 0.058(2) 0.057(2) 0.008(2) 0.001(2) 0.0039(18)
C00N 0.058(2) 0.059(2) 0.058(3) 0.001(2) -0.012(2) 0.0039(19)
C00O 0.088(3) 0.053(2) 0.055(2) -0.007(2) -0.011(2) 0.005(2)
C00P 0.083(3) 0.052(2) 0.076(3) 0.008(2) 0.017(3) 0.001(2)
C00Q 0.070(3) 0.060(2) 0.077(3) 0.009(2) 0.011(3) 0.013(2)
C00R 0.070(3) 0.065(2) 0.076(3) -0.012(2) -0.013(3) -0.011(2)
C00S 0.063(2) 0.074(3) 0.059(3) -0.014(2) -0.006(2) -0.015(2)
C00T 0.099(4) 0.066(3) 0.051(3) 0.000(2) 0.007(3) 0.014(3)
C00U 0.079(3) 0.061(2) 0.090(4) 0.007(3) 0.017(3) -0.014(2)
C00V 0.049(2) 0.077(3) 0.074(3) 0.004(3) 0.003(2) 0.011(2)
C00W 0.068(3) 0.075(3) 0.065(3) 0.009(2) 0.014(3) 0.012(2)
C00X 0.047(2) 0.086(3) 0.075(3) 0.007(3) -0.003(2) -0.001(2)
C00Y 0.051(2) 0.077(3) 0.075(3) 0.000(3) 0.011(2) -0.010(2)
B00Z 0.044(2) 0.046(2) 0.052(2) -0.001(2) -0.008(2) 0.0013(18)
C010 0.102(4) 0.074(3) 0.062(3) 0.009(3) -0.019(3) 0.014(3)
C011 0.144(6) 0.105(4) 0.067(3) -0.003(3) 0.029(4) 0.011(4)
C012 0.119(5) 0.098(4) 0.149(7) 0.037(5) 0.053(5) -0.011(4)

loop_
_atom_type_symbol
_atom_type_description
_atom_type_scat_dispersion_real
_atom_type_scat_dispersion_imag
_atom_type_scat_source
C C 0.0181 0.0091 'International Tables Vol C Tables 4.2.6.8 and 6.1.1.4'
H H 0.0000 0.0000 'International Tables Vol C Tables 4.2.6.8 and 6.1.1.4'
B B 0.0090 0.0039 'International Tables Vol C Tables 4.2.6.8 and 6.1.1.4'
N N 0.0311 0.0180 'International Tables Vol C Tables 4.2.6.8 and 6.1.1.4'
O O 0.0492 0.0322 'International Tables Vol C Tables 4.2.6.8 and 6.1.1.4'

loop_
_exptl_crystal_face_index_h
_exptl_crystal_face_index_k
_exptl_crystal_face_index_l
_exptl_crystal_face_perp_dist
-5 1 2 0.2196
5 -7 -2 0.2059
0 -21 0 0.0181
0 21 0 0.0216
0 6 6 0.0119
0 -7 -6 0.0384

loop_
_geom_angle_atom_site_label_1
_geom_angle_atom_site_label_2
_geom_angle_atom_site_label_3
_geom_angle
_geom_angle_site_symmetry_1
_geom_angle_site_symmetry_3
_geom_angle_publ_flag
C006 O001 C005 102.8(3) . . ?
N004 N002 B00Z 139.1(3) . . ?
C006 N002 N004 108.8(3) . . ?
C006 N002 B00Z 111.3(3) . . ?
C00H O003 C010 117.2(3) . . ?
C005 N004 N002 104.5(3) . . ?
O001 C005 C007 118.6(3) . . ?
N004 C005 O001 112.9(3) . . ?
N004 C005 C007 128.5(3) . . ?
O001 C006 C008 133.0(3) . . ?
N002 C006 O001 111.0(3) . . ?
N002 C006 C008 116.0(3) . . ?
C00C C007 C005 121.5(3) . . ?
C00C C007 C00I 118.8(4) . . ?
C00I C007 C005 119.6(3) . . ?
C009 C008 C006 106.0(3) . . ?
C00G C008 C006 128.7(4) . . ?
C00G C008 C009 125.2(4) . . ?
C008 C009 B00Z 113.6(3) . . ?
C00N C009 C008 115.1(3) . . ?
C00N C009 B00Z 131.1(3) . . ?
C00B C00A C00V 122.9(4) . . ?
C00Y C00A C00B 121.4(4) . . ?
C00Y C00A C00V 115.7(4) . . ?
C00A C00B C00D 115.4(4) . . ?
C00A C00B B00Z 125.3(3) . . ?
C00D C00B B00Z 119.2(3) . . ?
C007 C00C H00C 119.5 . . ?
C00E C00C C007 121.1(4) . . ?
C00E C00C H00C 119.5 . . ?
C00B C00D C00Q 122.7(4) . . ?
C00P C00D C00B 121.0(4) . . ?
C00P C00D C00Q 116.4(4) . . ?
C00C C00E H00E 120.1 . . ?
C00H C00E C00C 119.8(3) . . ?
C00H C00E H00E 120.1 . . ?
C00J C00F C00M 115.5(4) . . ?
C00J C00F B00Z 118.3(3) . . ?
C00M C00F B00Z 126.1(4) . . ?
C008 C00G H00G 121.3 . . ?
C00S C00G C008 117.4(4) . . ?
C00S C00G H00G 121.3 . . ?
O003 C00H C00E 125.1(4) . . ?
O003 C00H C00K 115.5(4) . . ?
C00E C00H C00K 119.4(4) . . ?
C007 C00I H00I 119.9 . . ?
C00K C00I C007 120.3(4) . . ?
C00K C00I H00I 119.9 . . ?
C00F C00J C00R 122.8(4) . . ?
C00O C00J C00F 121.5(4) . . ?
C00O C00J C00R 115.7(4) . . ?
C00H C00K H00K 119.7 . . ?
C00I C00K C00H 120.6(4) . . ?
C00I C00K H00K 119.7 . . ?
C00N C00L H00L 118.9 . . ?
C00S C00L H00L 118.9 . . ?
C00S C00L C00N 122.1(4) . . ?
C00F C00M C00X 123.7(4) . . ?
C00W C00M C00F 120.0(4) . . ?
C00W C00M C00X 116.3(4) . . ?
C009 C00N H00N 119.6 . . ?
C00L C00N C009 120.7(4) . . ?
C00L C00N H00N 119.6 . . ?
C00J C00O H00O 118.6 . . ?
C00J C00O C00T 122.8(4) . . ?
C00T C00O H00O 118.6 . . ?
C00D C00P H00P 118.3 . . ?
C00U C00P C00D 123.4(4) . . ?
C00U C00P H00P 118.3 . . ?
C00D C00Q H00A 109.5 . . ?
C00D C00Q H00B 109.5 . . ?
C00D C00Q H00D 109.5 . . ?
H00A C00Q H00B 109.5 . . ?
H00A C00Q H00D 109.5 . . ?
H00B C00Q H00D 109.5 . . ?
C00J C00R H00F 109.5 . . ?
C00J C00R H00H 109.5 . . ?
C00J C00R H00J 109.5 . . ?
H00F C00R H00H 109.5 . . ?
H00F C00R H00J 109.5 . . ?
H00H C00R H00J 109.5 . . ?
C00G C00S H00S 120.2 . . ?
C00L C00S C00G 119.5(4) . . ?
C00L C00S H00S 120.2 . . ?
C00O C00T C011 121.5(5) . . ?
C00W C00T C00O 116.0(4) . . ?
C00W C00T C011 122.6(5) . . ?
C00P C00U C00Y 116.3(4) . . ?
C00P C00U C012 122.0(5) . . ?
C00Y C00U C012 121.6(5) . . ?
C00A C00V H00M 109.5 . . ?
C00A C00V H00Q 109.5 . . ?
C00A C00V H00R 109.5 . . ?
H00M C00V H00Q 109.5 . . ?
H00M C00V H00R 109.5 . . ?
H00Q C00V H00R 109.5 . . ?
C00M C00W H00W 117.9 . . ?
C00T C00W C00M 124.2(5) . . ?
C00T C00W H00W 117.9 . . ?
C00M C00X H00T 109.5 . . ?
C00M C00X H00U 109.5 . . ?
C00M C00X H00V 109.5 . . ?
H00T C00X H00U 109.5 . . ?
H00T C00X H00V 109.5 . . ?
H00U C00X H00V 109.5 . . ?
C00A C00Y C00U 122.5(4) . . ?
C00A C00Y H00Y 118.8 . . ?
C00U C00Y H00Y 118.8 . . ?
C009 B00Z N002 92.8(3) . . ?
C00B B00Z N002 115.7(3) . . ?
C00B B00Z C009 106.4(3) . . ?
C00B B00Z C00F 117.6(3) . . ?
C00F B00Z N002 100.7(3) . . ?
C00F B00Z C009 121.1(3) . . ?
O003 C010 H01A 109.5 . . ?
O003 C010 H01B 109.5 . . ?
O003 C010 H01C 109.5 . . ?
H01A C010 H01B 109.5 . . ?
H01A C010 H01C 109.5 . . ?
H01B C010 H01C 109.5 . . ?
C00T C011 H01D 109.5 . . ?
C00T C011 H01E 109.5 . . ?
C00T C011 H01F 109.5 . . ?
H01D C011 H01E 109.5 . . ?
H01D C011 H01F 109.5 . . ?
H01E C011 H01F 109.5 . . ?
C00U C012 H01G 109.5 . . ?
C00U C012 H01H 109.5 . . ?
C00U C012 H01I 109.5 . . ?
H01G C012 H01H 109.5 . . ?
H01G C012 H01I 109.5 . . ?
H01H C012 H01I 109.5 . . ?

loop_
_geom_bond_atom_site_label_1
_geom_bond_atom_site_label_2
_geom_bond_distance
_geom_bond_site_symmetry_2
_geom_bond_publ_flag
O001 C005 1.383(4) . ?
O001 C006 1.349(4) . ?
N002 N004 1.393(4) . ?
N002 C006 1.298(5) . ?
N002 B00Z 1.667(5) . ?
O003 C00H 1.351(5) . ?
O003 C010 1.442(5) . ?
N004 C005 1.295(5) . ?
C005 C007 1.453(5) . ?
C006 C008 1.433(5) . ?
C007 C00C 1.383(5) . ?
C007 C00I 1.395(6) . ?
C008 C009 1.402(5) . ?
C008 C00G 1.391(5) . ?
C009 C00N 1.398(6) . ?
C009 B00Z 1.642(6) . ?
C00A C00B 1.413(5) . ?
C00A C00V 1.531(6) . ?
C00A C00Y 1.387(6) . ?
C00B C00D 1.420(5) . ?
C00B B00Z 1.632(6) . ?
C00C H00C 0.9300 . ?
C00C C00E 1.383(5) . ?
C00D C00P 1.385(6) . ?
C00D C00Q 1.513(6) . ?
C00E H00E 0.9300 . ?
C00E C00H 1.380(5) . ?
C00F C00J 1.420(6) . ?
C00F C00M 1.429(5) . ?
C00F B00Z 1.641(6) . ?
C00G H00G 0.9300 . ?
C00G C00S 1.382(6) . ?
C00H C00K 1.394(6) . ?
C00I H00I 0.9300 . ?
C00I C00K 1.369(6) . ?
C00J C00O 1.383(6) . ?
C00J C00R 1.517(6) . ?
C00K H00K 0.9300 . ?
C00L H00L 0.9300 . ?
C00L C00N 1.387(6) . ?
C00L C00S 1.381(6) . ?
C00M C00W 1.390(7) . ?
C00M C00X 1.513(6) . ?
C00N H00N 0.9300 . ?
C00O H00O 0.9300 . ?
C00O C00T 1.389(7) . ?
C00P H00P 0.9300 . ?
C00P C00U 1.368(7) . ?
C00Q H00A 0.9600 . ?
C00Q H00B 0.9600 . ?
C00Q H00D 0.9600 . ?
C00R H00F 0.9600 . ?
C00R H00H 0.9600 . ?
C00R H00J 0.9600 . ?
C00S H00S 0.9300 . ?
C00T C00W 1.369(7) . ?
C00T C011 1.514(8) . ?
C00U C00Y 1.389(7) . ?
C00U C012 1.527(8) . ?
C00V H00M 0.9600 . ?
C00V H00Q 0.9600 . ?
C00V H00R 0.9600 . ?
C00W H00W 0.9300 . ?
C00X H00T 0.9600 . ?
C00X H00U 0.9600 . ?
C00X H00V 0.9600 . ?
C00Y H00Y 0.9300 . ?
C010 H01A 0.9600 . ?
C010 H01B 0.9600 . ?
C010 H01C 0.9600 . ?
C011 H01D 0.9600 . ?
C011 H01E 0.9600 . ?
C011 H01F 0.9600 . ?
C012 H01G 0.9600 . ?
C012 H01H 0.9600 . ?
C012 H01I 0.9600 . ?

loop_
_geom_torsion_atom_site_label_1
_geom_torsion_atom_site_label_2
_geom_torsion_atom_site_label_3
_geom_torsion_atom_site_label_4
_geom_torsion
_geom_torsion_site_symmetry_1
_geom_torsion_site_symmetry_2
_geom_torsion_site_symmetry_3
_geom_torsion_site_symmetry_4
_geom_torsion_publ_flag
O001 C005 C007 C00C -0.6(5) . . . . ?
O001 C005 C007 C00I -178.4(4) . . . . ?
O001 C006 C008 C009 176.2(4) . . . . ?
O001 C006 C008 C00G -7.0(7) . . . . ?
N002 N004 C005 O001 -0.5(4) . . . . ?
N002 N004 C005 C007 -179.7(4) . . . . ?
N002 C006 C008 C009 -3.8(5) . . . . ?
N002 C006 C008 C00G 173.0(4) . . . . ?
O003 C00H C00K C00I 178.2(4) . . . . ?
N004 N002 C006 O001 -1.9(4) . . . . ?
N004 N002 C006 C008 178.1(3) . . . . ?
N004 N002 B00Z C009 -173.6(4) . . . . ?
N004 N002 B00Z C00B 76.7(6) . . . . ?
N004 N002 B00Z C00F -51.2(5) . . . . ?
N004 C005 C007 C00C 178.6(4) . . . . ?
N004 C005 C007 C00I 0.8(6) . . . . ?
C005 O001 C006 N002 1.5(4) . . . . ?
C005 O001 C006 C008 -178.5(4) . . . . ?
C005 C007 C00C C00E -178.6(4) . . . . ?
C005 C007 C00I C00K 178.2(4) . . . . ?
C006 O001 C005 N004 -0.6(4) . . . . ?
C006 O001 C005 C007 178.8(3) . . . . ?
C006 N002 N004 C005 1.4(4) . . . . ?
C006 N002 B00Z C009 -5.0(4) . . . . ?
C006 N002 B00Z C00B -114.7(4) . . . . ?
C006 N002 B00Z C00F 117.4(3) . . . . ?
C006 C008 C009 C00N 174.9(3) . . . . ?
C006 C008 C009 B00Z -0.1(4) . . . . ?
C006 C008 C00G C00S -176.5(4) . . . . ?
C007 C00C C00E C00H 0.8(6) . . . . ?
C007 C00I C00K C00H 0.1(7) . . . . ?
C008 C009 C00N C00L 2.6(6) . . . . ?
C008 C009 B00Z N002 2.8(4) . . . . ?
C008 C009 B00Z C00B 120.6(3) . . . . ?
C008 C009 B00Z C00F -101.5(4) . . . . ?
C008 C00G C00S C00L 2.0(6) . . . . ?
C009 C008 C00G C00S -0.3(6) . . . . ?
C00A C00B C00D C00P -2.9(6) . . . . ?
C00A C00B C00D C00Q 176.8(4) . . . . ?
C00A C00B B00Z N002 18.8(5) . . . . ?
C00A C00B B00Z C009 -82.6(4) . . . . ?
C00A C00B B00Z C00F 137.8(4) . . . . ?
C00B C00A C00Y C00U -2.3(7) . . . . ?
C00B C00D C00P C00U -0.3(8) . . . . ?
C00C C007 C00I C00K 0.3(6) . . . . ?
C00C C00E C00H O003 -178.5(4) . . . . ?
C00C C00E C00H C00K -0.4(6) . . . . ?
C00D C00B B00Z N002 -166.3(3) . . . . ?
C00D C00B B00Z C009 92.2(4) . . . . ?
C00D C00B B00Z C00F -47.4(5) . . . . ?
C00D C00P C00U C00Y 2.4(8) . . . . ?
C00D C00P C00U C012 -179.6(6) . . . . ?
C00E C00H C00K C00I -0.1(7) . . . . ?
C00F C00J C00O C00T -2.6(6) . . . . ?
C00F C00M C00W C00T 0.8(7) . . . . ?
C00G C008 C009 C00N -2.0(6) . . . . ?
C00G C008 C009 B00Z -177.0(4) . . . . ?
C00I C007 C00C C00E -0.8(6) . . . . ?
C00J C00F C00M C00W -3.1(5) . . . . ?
C00J C00F C00M C00X 175.0(4) . . . . ?
C00J C00F B00Z N002 69.7(4) . . . . ?
C00J C00F B00Z C009 169.7(3) . . . . ?
C00J C00F B00Z C00B -56.9(5) . . . . ?
C00J C00O C00T C00W 0.0(7) . . . . ?
C00J C00O C00T C011 -179.1(4) . . . . ?
C00M C00F C00J C00O 4.0(5) . . . . ?
C00M C00F C00J C00R -174.1(4) . . . . ?
C00M C00F B00Z N002 -105.1(4) . . . . ?
C00M C00F B00Z C009 -5.1(6) . . . . ?
C00M C00F B00Z C00B 128.3(4) . . . . ?
C00N C009 B00Z N002 -171.2(4) . . . . ?
C00N C009 B00Z C00B -53.3(5) . . . . ?
C00N C009 B00Z C00F 84.5(5) . . . . ?
C00N C00L C00S C00G -1.4(7) . . . . ?
C00O C00T C00W C00M 0.9(7) . . . . ?
C00P C00U C00Y C00A -1.1(8) . . . . ?
C00Q C00D C00P C00U 179.9(5) . . . . ?
C00R C00J C00O C00T 175.7(4) . . . . ?
C00S C00L C00N C009 -1.0(7) . . . . ?
C00V C00A C00B C00D -173.0(4) . . . . ?
C00V C00A C00B B00Z 2.0(6) . . . . ?
C00V C00A C00Y C00U 175.1(5) . . . . ?
C00X C00M C00W C00T -177.5(4) . . . . ?
C00Y C00A C00B C00D 4.2(6) . . . . ?
C00Y C00A C00B B00Z 179.2(4) . . . . ?
B00Z N002 N004 C005 170.2(4) . . . . ?
B00Z N002 C006 O001 -174.0(3) . . . . ?
B00Z N002 C006 C008 6.0(5) . . . . ?
B00Z C009 C00N C00L 176.5(4) . . . . ?
B00Z C00B C00D C00P -178.3(4) . . . . ?
B00Z C00B C00D C00Q 1.5(6) . . . . ?
B00Z C00F C00J C00O -171.3(4) . . . . ?
B00Z C00F C00J C00R 10.5(5) . . . . ?
B00Z C00F C00M C00W 171.8(4) . . . . ?
B00Z C00F C00M C00X -10.0(6) . . . . ?
C010 O003 C00H C00E 4.0(6) . . . . ?
C010 O003 C00H C00K -174.3(4) . . . . ?
C011 C00T C00W C00M 180.0(5) . . . . ?
C012 C00U C00Y C00A -179.1(6) . . . . ?

loop_
_exptl_oxdiff_crystal_face_indexfrac_h
_exptl_oxdiff_crystal_face_indexfrac_k
_exptl_oxdiff_crystal_face_indexfrac_l
_exptl_oxdiff_crystal_face_x
_exptl_oxdiff_crystal_face_y
_exptl_oxdiff_crystal_face_z
-5.4503 0.8624 1.7244 0.0394 -0.1032 0.9939
5.1691 -6.5638 -1.6860 0.0675 -0.1541 -0.9857
-0.4103 -20.7439 -0.0536 0.3829 -0.9202 -0.0815
0.0725 20.7949 0.1604 -0.3804 0.9137 0.1430
0.0952 6.4389 6.2310 0.7290 0.6230 0.2834
0.3024 -6.5152 -6.2145 -0.7122 -0.6083 -0.3503
